data_2201152
loop_
_publ_author_name
'Bats, Jan W.'
'Weyrauch, Jan P.'
'Hashmi, A. Stephen K.'

_publ_section_title
;
 <i>N,N</i>-Bis(trifluoromethylsulfonyl)aniline
;
_journal_issue 6
_journal_name_full 'Acta Crystallographica Section E'
_journal_page_first o590
_journal_page_last o591
_journal_paper_doi 10.1107/S160053680200764X
_journal_volume 58
_journal_year 2002
_chemical_formula_iupac 'C8 H5 F6 N O4 S2'
_chemical_formula_moiety 'C8 H5 F6 N O4 S2'
_chemical_formula_sum 'C8 H5 F6 N O4 S2'
_chemical_formula_weight 357.25
_chemical_name_systematic
;
N,N-Bis-(trifluoromethylsulfonyl)-aniline
;
_space_group_IT_number 43
_symmetry_cell_setting orthorhombic
_symmetry_space_group_name_Hall 'F 2 -2d'
_symmetry_space_group_name_H-M 'F d d 2'
_atom_sites_solution_hydrogens geom
_atom_sites_solution_primary direct
_atom_sites_solution_secondary difmap
_audit_creation_method SHELXL-97
_cell_angle_alpha 90.00
_cell_angle_beta 90.00
_cell_angle_gamma 90.00
_cell_formula_units_Z 8
_cell_length_a 24.871(4)
_cell_length_b 5.6208(6)
_cell_length_c 18.2216(19)
_cell_measurement_reflns_used 234
_cell_measurement_temperature 143(2)
_cell_measurement_theta_max 36
_cell_measurement_theta_min 3
_cell_volume 2547.3(6)
_computing_cell_refinement SMART
_computing_data_collection 'SMART (Siemens, 1995)'
_computing_data_reduction 'SAINT (Siemens, 1995)'
_computing_molecular_graphics 'XP in SHELXTL (Sheldrick, 1996)'
_computing_publication_material SHELXL97
_computing_structure_refinement 'SHELXL97 (Sheldrick, 1997)'
_computing_structure_solution 'SHELXS97 (Sheldrick, 1997)'
_diffrn_ambient_temperature 143(2)
_diffrn_measured_fraction_theta_full 0.991
_diffrn_measured_fraction_theta_max 0.962
_diffrn_measurement_device_type 'Siemens SMART CCD'
_diffrn_measurement_method \w
_diffrn_radiation_monochromator graphite
_diffrn_radiation_source 'normal-focus sealed tube'
_diffrn_radiation_type MoK\a
_diffrn_radiation_wavelength 0.71073
_diffrn_reflns_av_R_equivalents 0.0291
_diffrn_reflns_av_sigmaI/netI 0.0227
_diffrn_reflns_limit_h_max 39
_diffrn_reflns_limit_h_min -33
_diffrn_reflns_limit_k_max 9
_diffrn_reflns_limit_k_min -8
_diffrn_reflns_limit_l_max 26
_diffrn_reflns_limit_l_min -28
_diffrn_reflns_number 13534
_diffrn_reflns_theta_full 34.5
_diffrn_reflns_theta_max 35.0
_diffrn_reflns_theta_min 2.77
_diffrn_standards_decay_% 0.0
_diffrn_standards_interval_time 600
_diffrn_standards_number 205
_exptl_absorpt_coefficient_mu 0.508
_exptl_absorpt_correction_T_max 0.946
_exptl_absorpt_correction_T_min 0.823
_exptl_absorpt_correction_type 'numerical (SHELXTL; Sheldrick, 1996)'
_exptl_crystal_colour colorless
_exptl_crystal_density_diffrn 1.863
_exptl_crystal_density_method 'not measured'
_exptl_crystal_description rod
_exptl_crystal_F_000 1424
_exptl_crystal_size_max 0.50
_exptl_crystal_size_mid 0.18
_exptl_crystal_size_min 0.12
_refine_diff_density_max 0.290
_refine_diff_density_min -0.241
_refine_ls_abs_structure_details 'Flack (1983), 1139 Friedel pairs'
_refine_ls_abs_structure_Flack 0.00(5)
_refine_ls_extinction_coef 0.00060(14)
_refine_ls_extinction_expression Fc^*^=kFc[1+0.001xFc^2^\l^3^/sin(2\q)]^-1/4^
_refine_ls_extinction_method SHELXL97
_refine_ls_goodness_of_fit_ref 1.195
_refine_ls_hydrogen_treatment constr
_refine_ls_matrix_type full
_refine_ls_number_parameters 98
_refine_ls_number_reflns 2529
_refine_ls_number_restraints 1
_refine_ls_restrained_S_all 1.194
_refine_ls_R_factor_all 0.0312
_refine_ls_R_factor_gt 0.0263
_refine_ls_shift/su_max 0.001
_refine_ls_shift/su_mean 0.000
_refine_ls_structure_factor_coef Fsqd
_refine_ls_weighting_details 'calc w = 1/[\s^2^(Fo^2^)+(0.04P)^2^] where P = (Fo^2^+2Fc^2^)/3'
_refine_ls_weighting_scheme calc
_refine_ls_wR_factor_gt 0.0675
_refine_ls_wR_factor_ref 0.0691
_reflns_number_gt 2334
_reflns_number_total 2529
_reflns_threshold_expression I>2\s(I)
_cod_data_source_file na6160.cif
_cod_data_source_block I
_cod_database_code 2201152
_cod_database_fobs_code 2201152

loop_
_symmetry_equiv_pos_as_xyz
'x, y, z'
'-x, -y, z'
'x+1/4, -y+1/4, z+1/4'
'-x+1/4, y+1/4, z+1/4'
'x, y+1/2, z+1/2'
'-x, -y+1/2, z+1/2'
'x+1/4, -y+3/4, z+3/4'
'-x+1/4, y+3/4, z+3/4'
'x+1/2, y, z+1/2'
'-x+1/2, -y, z+1/2'
'x+3/4, -y+1/4, z+3/4'
'-x+3/4, y+1/4, z+3/4'
'x+1/2, y+1/2, z'
'-x+1/2, -y+1/2, z'
'x+3/4, -y+3/4, z+1/4'
'-x+3/4, y+3/4, z+1/4'

loop_
_atom_site_label
_atom_site_fract_x
_atom_site_fract_y
_atom_site_fract_z
_atom_site_U_iso_or_equiv
_atom_site_adp_type
_atom_site_calc_flag
_atom_site_refinement_flags
_atom_site_occupancy
_atom_site_disorder_assembly
_atom_site_disorder_group
_atom_site_type_symbol
S 0.045399(12) 0.33278(5) 0.157580(14) 0.02032(7) Uani d . 1 . . S
F1 0.12037(4) 0.6093(2) 0.10422(6) 0.0471(3) Uani d . 1 . . F
F2 0.08986(4) 0.72280(18) 0.20794(6) 0.0420(2) Uani d . 1 . . F
F3 0.14160(4) 0.41756(18) 0.20250(6) 0.0437(2) Uani d . 1 . . F
O1 0.02663(5) 0.2793(2) 0.22910(5) 0.0317(2) Uani d . 1 . . O
O2 0.06291(5) 0.15571(18) 0.10745(5) 0.0307(2) Uani d . 1 . . O
N 0.0000 0.5000 0.11348(7) 0.0169(2) Uani d S 1 . . N
C1 0.0000 0.5000 0.03301(8) 0.0160(3) Uani d S 1 . . C
C2 0.02426(5) 0.68779(19) -0.00387(6) 0.0185(2) Uani d . 1 . . C
H2 0.0405 0.8147 0.0224 0.022 Uiso calc R 1 . . H
C3 0.02420(5) 0.6858(2) -0.08032(6) 0.0220(2) Uani d . 1 . . C
H3 0.0408 0.8118 -0.1067 0.026 Uiso calc R 1 . . H
C4 0.0000 0.5000 -0.11796(9) 0.0230(3) Uani d S 1 . . C
H4 0.0000 0.5000 -0.1701 0.028 Uiso calc SR 1 . . H
C5 0.10330(5) 0.5364(2) 0.16854(7) 0.0273(2) Uani d . 1 . . C

loop_
_atom_site_aniso_label
_atom_site_aniso_U_11
_atom_site_aniso_U_22
_atom_site_aniso_U_33
_atom_site_aniso_U_12
_atom_site_aniso_U_13
_atom_site_aniso_U_23
S 0.02467(13) 0.01993(11) 0.01635(11) 0.00063(10) -0.00424(10) 0.00125(10)
F1 0.0316(5) 0.0763(8) 0.0334(5) -0.0213(5) -0.0039(4) 0.0126(5)
F2 0.0382(5) 0.0328(4) 0.0549(6) -0.0053(4) -0.0085(4) -0.0127(4)
F3 0.0316(5) 0.0477(6) 0.0518(6) 0.0035(4) -0.0213(4) 0.0042(5)
O1 0.0405(5) 0.0356(5) 0.0189(4) -0.0034(4) -0.0027(4) 0.0098(4)
O2 0.0369(5) 0.0261(5) 0.0292(5) 0.0105(4) -0.0083(4) -0.0076(4)
N 0.0187(6) 0.0198(6) 0.0123(5) 0.0011(5) 0.000 0.000
C1 0.0175(7) 0.0183(6) 0.0121(6) 0.0000(5) 0.000 0.000
C2 0.0207(5) 0.0171(5) 0.0177(5) -0.0029(4) 0.0005(4) -0.0015(3)
C3 0.0262(6) 0.0217(5) 0.0182(5) -0.0022(4) 0.0039(4) 0.0031(4)
C4 0.0305(9) 0.0238(7) 0.0147(6) -0.0011(6) 0.000 0.000
C5 0.0240(6) 0.0333(6) 0.0246(6) -0.0030(5) -0.0072(5) 0.0015(5)

loop_
_atom_type_symbol
_atom_type_description
_atom_type_scat_dispersion_real
_atom_type_scat_dispersion_imag
_atom_type_scat_source
C C 0.0033 0.0016 'International Tables Vol C Tables 4.2.6.8 and 6.1.1.4'
H H 0.0000 0.0000 'International Tables Vol C Tables 4.2.6.8 and 6.1.1.4'
N N 0.0061 0.0033 'International Tables Vol C Tables 4.2.6.8 and 6.1.1.4'
O O 0.0106 0.0060 'International Tables Vol C Tables 4.2.6.8 and 6.1.1.4'
F F 0.0171 0.0103 'International Tables Vol C Tables 4.2.6.8 and 6.1.1.4'
S S 0.1246 0.1234 'International Tables Vol C Tables 4.2.6.8 and 6.1.1.4'

loop_
_geom_angle_atom_site_label_1
_geom_angle_atom_site_label_2
_geom_angle_atom_site_label_3
_geom_angle_site_symmetry_1
_geom_angle_site_symmetry_3
_geom_angle
O1 S O2 . . 122.99(7)
O1 S N . . 109.77(6)
O2 S N . . 106.96(6)
O1 S C5 . . 106.76(7)
O2 S C5 . . 105.33(7)
N S C5 . . 103.26(5)
C1 N S . 2_565 118.67(4)
C1 N S . . 118.68(4)
S N S 2_565 . 122.65(8)
C2 C1 C2 2_565 . 122.14(13)
C2 C1 N 2_565 . 118.93(7)
C2 C1 N . . 118.93(7)
C1 C2 C3 . . 118.50(11)
C1 C2 H2 . . 120.8
C3 C2 H2 . . 120.8
C4 C3 C2 . . 120.08(12)
C4 C3 H3 . . 120.0
C2 C3 H3 . . 120.0
C3 C4 C3 2_565 . 120.71(16)
C3 C4 H4 2_565 . 119.6
C3 C4 H4 . . 119.6
F1 C5 F2 . . 108.74(12)
F1 C5 F3 . . 110.11(12)
F2 C5 F3 . . 109.37(11)
F1 C5 S . . 110.40(9)
F2 C5 S . . 110.77(10)
F3 C5 S . . 107.45(9)

loop_
_geom_bond_atom_site_label_1
_geom_bond_atom_site_label_2
_geom_bond_site_symmetry_2
_geom_bond_distance
_geom_bond_publ_flag
S O1 . 1.4164(10) ?
S O2 . 1.4194(10) ?
S N . 1.6746(7) ?
S C5 . 1.8502(14) ?
F1 C5 . 1.3122(17) ?
F2 C5 . 1.3134(17) ?
F3 C5 . 1.3177(15) ?
N C1 . 1.4664(18) ?
N S 2_565 1.6745(7) ?
C1 C2 2_565 1.3891(13) ?
C1 C2 . 1.3891(13) ?
C2 C3 . 1.3930(16) ?
C2 H2 . 0.9500 ?
C3 C4 . 1.3867(15) ?
C3 H3 . 0.9500 ?
C4 C3 2_565 1.3867(15) ?
C4 H4 . 0.9500 ?

loop_
_geom_hbond_atom_site_label_D
_geom_hbond_atom_site_label_H
_geom_hbond_atom_site_label_A
_geom_hbond_site_symmetry_A
_geom_hbond_distance_DH
_geom_hbond_distance_HA
_geom_hbond_distance_DA
_geom_hbond_angle_DHA
_geom_hbond_publ_flag
C2 H2 O2 1_565 0.95 2.53 3.458(2) 167 yes
C4 H4 O1 5_554 0.95 2.51 3.267(2) 137 yes
C4 H4 O1 6_554 0.95 2.51 3.267(2) 137 no

loop_
_geom_torsion_atom_site_label_1
_geom_torsion_atom_site_label_2
_geom_torsion_atom_site_label_3
_geom_torsion_atom_site_label_4
_geom_torsion_site_symmetry_1
_geom_torsion_site_symmetry_4
_geom_torsion
O1 S N C1 . . -156.60(5)
O2 S N C1 . . -20.99(6)
C5 S N C1 . . 89.86(5)
O1 S N S . 2_565 23.40(5)
O2 S N S . 2_565 159.01(6)
C5 S N S . 2_565 -90.14(5)
S N C1 C2 2_565 2_565 -100.03(6)
S N C1 C2 . 2_565 79.97(6)
S N C1 C2 2_565 . 79.98(6)
S N C1 C2 . . -100.03(6)
C2 C1 C2 C3 2_565 . -0.21(8)
N C1 C2 C3 . . 179.79(8)
C1 C2 C3 C4 . . 0.42(17)
C2 C3 C4 C3 . 2_565 -0.22(9)
O1 S C5 F1 . . -175.02(10)
O2 S C5 F1 . . 52.74(11)
N S C5 F1 . . -59.31(11)
O1 S C5 F2 . . -54.52(11)
O2 S C5 F2 . . 173.25(10)
N S C5 F2 . . 61.20(11)
O1 S C5 F3 . . 64.89(11)
O2 S C5 F3 . . -67.35(11)
N S C5 F3 . . -179.40(9)
